data_7223504
loop_
_publ_author_name
'Zhang, Chuanqi'
'Yan, Yan'
'Sun, Libo'
'Liang, Zhiqiang'
'Li, Jiyang'

_publ_section_title
;
 Solvent-induced construction of two zinc metal--organic frameworks for
 highly selective detection of nitroaromatic explosives
;
_journal_issue 22
_journal_name_full CrystEngComm
_journal_page_first 4102
_journal_paper_doi 10.1039/C5CE02172C
_journal_volume 18
_journal_year 2016
_chemical_formula_sum 'C98 H79 N5 O28 Zn6'
_chemical_formula_weight 2166.88
_chemical_name_systematic
; 
 ? 
;
_space_group_IT_number 15
_symmetry_cell_setting monoclinic
_symmetry_space_group_name_Hall '-C 2yc'
_symmetry_space_group_name_H-M 'C 1 2/c 1'
_atom_sites_solution_hydrogens geom
_atom_sites_solution_primary direct
_atom_sites_solution_secondary difmap
_audit_creation_method SHELXL-97
_audit_update_record
;
2015-05-06 deposited with the CCDC.
2015-12-17 downloaded from the CCDC.
;
_cell_angle_alpha 90.00
_cell_angle_beta 91.915(12)
_cell_angle_gamma 90.00
_cell_formula_units_Z 2
_cell_length_a 19.953(7)
_cell_length_b 9.495(4)
_cell_length_c 25.805(10)
_cell_measurement_reflns_used 934
_cell_measurement_temperature 296(2)
_cell_measurement_theta_max 20.79
_cell_measurement_theta_min 2.38
_cell_volume 4886(3)
_computing_cell_refinement 'Bruker SMART'
_computing_data_collection 'Bruker SMART'
_computing_data_reduction 'Bruker SAINT'
_computing_molecular_graphics 'Bruker SHELXTL'
_computing_publication_material 'Bruker SHELXTL'
_computing_structure_refinement 'SHELXL-97 (Sheldrick, 1997)'
_computing_structure_solution 'SHELXS-97 (Sheldrick, 1990)'
_diffrn_ambient_temperature 296(2)
_diffrn_measured_fraction_theta_full 0.962
_diffrn_measured_fraction_theta_max 0.962
_diffrn_measurement_device_type 'CCD area detector'
_diffrn_measurement_method 'phi and omega scans'
_diffrn_radiation_monochromator graphite
_diffrn_radiation_source 'fine-focus sealed tube'
_diffrn_radiation_type MoK\a
_diffrn_radiation_wavelength 0.71073
_diffrn_reflns_av_R_equivalents 0.0621
_diffrn_reflns_av_sigmaI/netI 0.1128
_diffrn_reflns_limit_h_max 24
_diffrn_reflns_limit_h_min -22
_diffrn_reflns_limit_k_max 11
_diffrn_reflns_limit_k_min -11
_diffrn_reflns_limit_l_max 32
_diffrn_reflns_limit_l_min -9
_diffrn_reflns_number 8006
_diffrn_reflns_theta_full 26.44
_diffrn_reflns_theta_max 26.44
_diffrn_reflns_theta_min 1.58
_exptl_absorpt_coefficient_mu 1.529
_exptl_absorpt_correction_T_max 0.7704
_exptl_absorpt_correction_T_min 0.7396
_exptl_absorpt_correction_type multi-scan
_exptl_absorpt_process_details SADABS
_exptl_crystal_density_diffrn 1.473
_exptl_crystal_density_method 'not measured'
_exptl_crystal_description BLOCK
_exptl_crystal_F_000 2212
_exptl_crystal_size_max 0.21
_exptl_crystal_size_mid 0.20
_exptl_crystal_size_min 0.18
_refine_diff_density_max 1.720
_refine_diff_density_min -1.294
_refine_diff_density_rms 0.189
_refine_ls_extinction_method none
_refine_ls_goodness_of_fit_ref 1.047
_refine_ls_hydrogen_treatment mixed
_refine_ls_matrix_type full
_refine_ls_number_parameters 320
_refine_ls_number_reflns 4843
_refine_ls_number_restraints 53
_refine_ls_restrained_S_all 1.051
_refine_ls_R_factor_all 0.1493
_refine_ls_R_factor_gt 0.0917
_refine_ls_shift/su_max 0.007
_refine_ls_shift/su_mean 0.001
_refine_ls_structure_factor_coef Fsqd
_refine_ls_weighting_details 'calc w=1/[\s^2^(Fo^2^)+(0.1673P)^2^+16.0850P] where P=(Fo^2^+2Fc^2^)/3'
_refine_ls_weighting_scheme calc
_refine_ls_wR_factor_gt 0.2528
_refine_ls_wR_factor_ref 0.2937
_reflns_number_gt 2843
_reflns_number_total 4843
_reflns_threshold_expression >2sigma(I)
_cod_data_source_file c5ce02172c2.cif
_cod_data_source_block y
_cod_depositor_comments
;
The following automatic conversions were performed:

'_symmetry_cell_setting' value 'Monoclinic' changed to 'monoclinic'
according to
/usr/data/users/saulius/crontab/automatic-downloads/rss-feeds/RSC/lib/dictionaries/cif_core.dic
dictionary named 'cif_core.dic' version 2.4.2 from 2011-04-26.

'_exptl_absorpt_correction_type' value 'MULTI-SCAN' changed to
'multi-scan' according to
/usr/data/users/saulius/crontab/automatic-downloads/rss-feeds/RSC/lib/dictionaries/cif_core.dic
dictionary named 'cif_core.dic' version 2.4.2 from 2011-04-26.

Automatic conversion script
Id: cif_fix_values 4268 2015-11-12 08:31:59Z antanas 

 Adding full bibliography for 7223504--7223505.cif.
;
_cod_original_sg_symbol_H-M C2/c
_cod_database_code 7223504

loop_
_symmetry_equiv_pos_as_xyz
'x, y, z'
'-x, y, -z+1/2'
'x+1/2, y+1/2, z'
'-x+1/2, y+1/2, -z+1/2'
'-x, -y, -z'
'x, -y, z-1/2'
'-x+1/2, -y+1/2, -z'
'x+1/2, -y+1/2, z-1/2'

loop_
_atom_site_label
_atom_site_type_symbol
_atom_site_fract_x
_atom_site_fract_y
_atom_site_fract_z
_atom_site_U_iso_or_equiv
_atom_site_adp_type
_atom_site_occupancy
_atom_site_symmetry_multiplicity
_atom_site_calc_flag
_atom_site_refinement_flags
Zn1 Zn 0.08473(3) 0.45196(6) 0.47275(2) 0.03169(15) Uani 1 1 d .
Zn2 Zn -0.2500 -0.2500 0.5000 0.0401(2) Uani 1 2 d S
O1 O -0.01237(18) 0.4274(3) 0.44848(14) 0.0360(10) Uani 1 1 d .
O2 O 0.3816(2) -0.0440(5) 0.09849(14) 0.0522(12) Uani 1 1 d .
O3 O -0.07883(18) -0.2976(4) 0.47769(13) 0.0361(9) Uani 1 1 d .
O4 O -0.09518(18) 0.3574(4) 0.49685(14) 0.0394(10) Uani 1 1 d .
O5 O -0.15638(19) -0.1469(4) 0.49971(16) 0.0540(11) Uani 1 1 d .
O6 O -0.2762(2) -0.1167(4) 0.56164(16) 0.0539(12) Uani 1 1 d .
O7 O 0.2927(2) -0.0883(5) 0.04968(14) 0.0566(13) Uani 1 1 d .
N1 N -0.2787(2) 0.1001(4) 0.5949(2) 0.0843(19) Uani 1 1 d DU
C1 C -0.0791(2) 0.0776(5) 0.46773(18) 0.0257(12) Uani 1 1 d .
H1 H -0.1126 0.0976 0.4908 0.031 Uiso 1 1 calc R
C2 C -0.0662(2) -0.0603(5) 0.45401(17) 0.0254(11) Uani 1 1 d .
C3 C -0.0187(2) -0.0905(5) 0.41852(19) 0.0319(13) Uani 1 1 d .
H3 H -0.0105 -0.1838 0.4097 0.038 Uiso 1 1 calc R
C4 C 0.0181(3) 0.0182(5) 0.39525(19) 0.0296(13) Uani 1 1 d .
C5 C 0.0041(2) 0.1573(5) 0.41155(17) 0.0292(12) Uani 1 1 d .
H5 H 0.0275 0.2318 0.3973 0.035 Uiso 1 1 calc R
C6 C -0.0422(2) 0.1850(5) 0.44719(18) 0.0278(12) Uani 1 1 d .
C7 C 0.0683(3) -0.0096(5) 0.3560(2) 0.0338(13) Uani 1 1 d .
C8 C 0.0604(3) -0.1183(6) 0.3203(2) 0.0470(16) Uani 1 1 d .
H8 H 0.0252 -0.1814 0.3236 0.056 Uiso 1 1 calc R
C9 C 0.1035(3) -0.1353(6) 0.2800(2) 0.0493(16) Uani 1 1 d .
H9 H 0.0964 -0.2089 0.2567 0.059 Uiso 1 1 calc R
C10 C 0.1571(3) -0.0450(6) 0.2737(2) 0.0398(15) Uani 1 1 d .
C11 C 0.1660(3) 0.0633(6) 0.3106(2) 0.0461(16) Uani 1 1 d .
H11 H 0.2019 0.1250 0.3078 0.055 Uiso 1 1 calc R
C12 C 0.1231(3) 0.0797(6) 0.3504(2) 0.0409(15) Uani 1 1 d .
H12 H 0.1307 0.1518 0.3743 0.049 Uiso 1 1 calc R
C13 C 0.1997(3) -0.0534(6) 0.2286(2) 0.0412(15) Uani 1 1 d .
C14 C 0.1733(3) -0.1014(8) 0.1815(2) 0.0564(19) Uani 1 1 d .
H14 H 0.1291 -0.1321 0.1788 0.068 Uiso 1 1 calc R
C15 C 0.2129(3) -0.1034(8) 0.1386(2) 0.0546(19) Uani 1 1 d .
H15 H 0.1938 -0.1315 0.1069 0.066 Uiso 1 1 calc R
C16 C 0.2796(3) -0.0654(6) 0.1409(2) 0.0365(14) Uani 1 1 d .
C17 C 0.3053(3) -0.0176(7) 0.1875(2) 0.0494(18) Uani 1 1 d .
H17 H 0.3499 0.0112 0.1902 0.059 Uiso 1 1 calc R
C18 C 0.2662(3) -0.0115(8) 0.2305(2) 0.0514(18) Uani 1 1 d .
H18 H 0.2850 0.0218 0.2616 0.062 Uiso 1 1 calc R
C19 C -0.1055(2) -0.1782(5) 0.47917(18) 0.0286(12) Uani 1 1 d .
C20 C -0.0510(2) 0.3340(5) 0.46505(18) 0.0287(12) Uani 1 1 d .
C21 C 0.3197(3) -0.0673(5) 0.0939(2) 0.0400(15) Uani 1 1 d .
C22 C -0.2516(6) 0.2306(7) 0.5903(6) 0.170(4) Uani 1 1 d DU
H22A H -0.2106 0.2243 0.5719 0.255 Uiso 1 1 calc R
H22B H -0.2423 0.2692 0.6242 0.255 Uiso 1 1 calc R
H22C H -0.2826 0.2906 0.5716 0.255 Uiso 1 1 calc R
C23 C -0.3302(4) 0.0635(13) 0.6250(3) 0.147(3) Uani 1 1 d DU
H23A H -0.3700 0.1129 0.6136 0.220 Uiso 1 1 calc R
H23B H -0.3194 0.0879 0.6604 0.220 Uiso 1 1 calc R
H23C H -0.3378 -0.0361 0.6225 0.220 Uiso 1 1 calc R
C24 C -0.2562(4) 0.0080(8) 0.5595(3) 0.092(3) Uani 1 1 d DU
H24 H -0.2268 0.0365 0.5343 0.110 Uiso 1 1 calc R
N2 N 0.0000 0.3914(10) 0.2500 0.064(4) Uani 0.50 2 d SPDU
H2N H 0.0000 0.2941 0.2500 0.076 Uiso 0.50 2 d SPR
C25 C 0.0157(8) 0.4708(12) 0.2112(4) 0.096(4) Uani 0.50 1 d PDU
H25A H 0.0263 0.5648 0.2235 0.143 Uiso 0.50 1 d PR
H25B H -0.0216 0.4771 0.1865 0.143 Uiso 0.50 1 d PR
H25C H 0.0537 0.4324 0.1948 0.143 Uiso 0.50 1 d PR

loop_
_atom_site_aniso_label
_atom_site_aniso_U_11
_atom_site_aniso_U_22
_atom_site_aniso_U_33
_atom_site_aniso_U_23
_atom_site_aniso_U_13
_atom_site_aniso_U_12
Zn1 0.0353(3) 0.0180(2) 0.0431(3) -0.0026(2) 0.0215(2) -0.0044(3)
Zn2 0.0379(5) 0.0290(4) 0.0545(5) -0.0012(4) 0.0199(4) -0.0052(4)
O1 0.0355(18) 0.0148(16) 0.059(2) -0.0028(15) 0.0171(17) -0.0070(14)
O2 0.048(2) 0.068(3) 0.0427(19) 0.011(2) 0.0291(17) 0.012(2)
O3 0.042(2) 0.0219(16) 0.0459(19) 0.0010(14) 0.0215(16) -0.0034(16)
O4 0.0413(19) 0.0248(17) 0.054(2) -0.0058(16) 0.0278(16) -0.0077(16)
O5 0.050(2) 0.0252(18) 0.089(3) -0.0104(19) 0.0461(19) -0.0139(18)
O6 0.057(2) 0.039(2) 0.067(2) -0.013(2) 0.015(2) -0.013(2)
O7 0.083(3) 0.053(2) 0.0354(19) -0.0084(18) 0.020(2) -0.013(2)
N1 0.088(4) 0.054(3) 0.109(4) -0.034(3) -0.025(3) 0.014(3)
C1 0.021(2) 0.019(2) 0.037(2) -0.0042(18) 0.010(2) -0.0009(19)
C2 0.027(2) 0.0141(19) 0.036(2) -0.0031(18) 0.0195(19) -0.0058(19)
C3 0.034(3) 0.020(2) 0.042(3) -0.003(2) 0.013(2) -0.009(2)
C4 0.034(3) 0.018(2) 0.037(2) -0.0038(19) 0.014(2) -0.005(2)
C5 0.034(3) 0.022(2) 0.033(2) 0.0004(19) 0.016(2) -0.001(2)
C6 0.027(2) 0.021(2) 0.036(2) -0.0002(19) 0.009(2) 0.004(2)
C7 0.035(3) 0.022(2) 0.045(3) -0.004(2) 0.013(2) -0.009(2)
C8 0.046(3) 0.038(3) 0.059(3) -0.019(3) 0.029(3) -0.015(3)
C9 0.059(3) 0.038(3) 0.053(3) -0.020(2) 0.033(3) -0.018(3)
C10 0.035(3) 0.042(3) 0.042(3) -0.011(2) 0.014(2) -0.005(3)
C11 0.037(3) 0.049(3) 0.053(3) -0.016(3) 0.020(3) -0.017(3)
C12 0.047(3) 0.033(3) 0.043(3) -0.015(2) 0.022(2) -0.013(2)
C13 0.045(3) 0.040(3) 0.040(3) 0.002(2) 0.015(2) 0.005(3)
C14 0.042(3) 0.081(4) 0.047(3) -0.025(3) 0.019(3) -0.015(3)
C15 0.055(4) 0.071(4) 0.039(3) -0.010(3) 0.015(3) -0.009(3)
C16 0.034(3) 0.037(3) 0.039(3) 0.002(2) 0.012(2) 0.008(2)
C17 0.034(3) 0.068(4) 0.048(3) -0.001(3) 0.013(3) -0.003(3)
C18 0.041(3) 0.078(4) 0.036(3) -0.010(3) 0.010(2) -0.012(3)
C19 0.028(3) 0.021(2) 0.038(2) -0.0007(19) 0.015(2) -0.008(2)
C20 0.026(2) 0.020(2) 0.041(2) 0.0006(19) 0.014(2) -0.004(2)
C21 0.044(3) 0.025(3) 0.052(3) 0.010(2) 0.025(2) 0.009(2)
C22 0.178(6) 0.140(5) 0.191(6) -0.015(5) -0.006(5) -0.016(5)
C23 0.146(5) 0.155(6) 0.141(5) 0.005(5) 0.020(4) 0.028(5)
C24 0.083(5) 0.091(5) 0.101(5) -0.024(4) -0.004(4) 0.022(5)
N2 0.074(9) 0.054(8) 0.060(7) 0.000 -0.036(7) 0.000
C25 0.090(6) 0.096(6) 0.100(6) -0.007(5) -0.002(5) 0.006(5)

loop_
_atom_type_symbol
_atom_type_description
_atom_type_scat_dispersion_real
_atom_type_scat_dispersion_imag
_atom_type_scat_source
C C 0.0033 0.0016 'International Tables Vol C Tables 4.2.6.8 and 6.1.1.4'
H H 0.0000 0.0000 'International Tables Vol C Tables 4.2.6.8 and 6.1.1.4'
N N 0.0061 0.0033 'International Tables Vol C Tables 4.2.6.8 and 6.1.1.4'
O O 0.0106 0.0060 'International Tables Vol C Tables 4.2.6.8 and 6.1.1.4'
Zn Zn 0.2839 1.4301 'International Tables Vol C Tables 4.2.6.8 and 6.1.1.4'

loop_
_geom_angle_atom_site_label_1
_geom_angle_atom_site_label_2
_geom_angle_atom_site_label_3
_geom_angle
_geom_angle_site_symmetry_1
_geom_angle_site_symmetry_3
O3 Zn1 O2 130.78(17) 5_556 4
O3 Zn1 O4 115.76(15) 5_556 5_566
O2 Zn1 O4 108.41(17) 4 5_566
O3 Zn1 O1 92.17(14) 5_556 .
O2 Zn1 O1 93.79(16) 4 .
O4 Zn1 O1 108.31(14) 5_566 .
O5 Zn2 O5 180.0 . 7_446
O5 Zn2 O6 88.06(16) . .
O5 Zn2 O6 91.94(16) 7_446 .
O5 Zn2 O6 91.94(16) . 7_446
O5 Zn2 O6 88.06(16) 7_446 7_446
O6 Zn2 O6 179.998(1) . 7_446
O5 Zn2 O7 90.00(17) . 8_446
O5 Zn2 O7 90.00(17) 7_446 8_446
O6 Zn2 O7 94.68(16) . 8_446
O6 Zn2 O7 85.32(16) 7_446 8_446
O5 Zn2 O7 90.00(17) . 2
O5 Zn2 O7 90.00(17) 7_446 2
O6 Zn2 O7 85.32(16) . 2
O6 Zn2 O7 94.68(16) 7_446 2
O7 Zn2 O7 180.0(2) 8_446 2
C20 O1 Zn1 124.4(3) . .
C21 O2 Zn1 105.8(3) . 4_545
C19 O3 Zn1 128.7(3) . 5_556
C20 O4 Zn1 110.9(3) . 5_566
C19 O5 Zn2 130.6(3) . .
C24 O6 Zn2 116.5(4) . .
C21 O7 Zn2 143.0(4) . 2
C24 N1 C22 112.9(7) . .
C24 N1 C23 119.8(7) . .
C22 N1 C23 126.5(8) . .
C6 C1 C2 119.8(4) . .
C6 C1 H1 120.1 . .
C2 C1 H1 120.1 . .
C3 C2 C1 120.5(4) . .
C3 C2 C19 120.5(4) . .
C1 C2 C19 118.9(4) . .
C2 C3 C4 120.8(4) . .
C2 C3 H3 119.6 . .
C4 C3 H3 119.6 . .
C3 C4 C5 116.4(4) . .
C3 C4 C7 122.5(4) . .
C5 C4 C7 121.1(4) . .
C6 C5 C4 122.0(4) . .
C6 C5 H5 119.0 . .
C4 C5 H5 119.0 . .
C5 C6 C1 120.3(4) . .
C5 C6 C20 118.9(4) . .
C1 C6 C20 120.8(4) . .
C8 C7 C12 117.0(5) . .
C8 C7 C4 121.7(5) . .
C12 C7 C4 121.1(4) . .
C9 C8 C7 121.8(5) . .
C9 C8 H8 119.1 . .
C7 C8 H8 119.1 . .
C8 C9 C10 121.3(5) . .
C8 C9 H9 119.4 . .
C10 C9 H9 119.4 . .
C9 C10 C11 116.9(5) . .
C9 C10 C13 122.0(5) . .
C11 C10 C13 120.9(5) . .
C12 C11 C10 121.5(5) . .
C12 C11 H11 119.2 . .
C10 C11 H11 119.2 . .
C11 C12 C7 121.4(5) . .
C11 C12 H12 119.3 . .
C7 C12 H12 119.3 . .
C18 C13 C14 117.4(5) . .
C18 C13 C10 122.5(5) . .
C14 C13 C10 120.1(5) . .
C15 C14 C13 119.8(6) . .
C15 C14 H14 120.1 . .
C13 C14 H14 120.1 . .
C16 C15 C14 122.6(6) . .
C16 C15 H15 118.7 . .
C14 C15 H15 118.7 . .
C17 C16 C15 117.2(5) . .
C17 C16 C21 122.0(5) . .
C15 C16 C21 120.7(5) . .
C16 C17 C18 121.0(6) . .
C16 C17 H17 119.5 . .
C18 C17 H17 119.5 . .
C17 C18 C13 121.9(5) . .
C17 C18 H18 119.0 . .
C13 C18 H18 119.0 . .
O5 C19 O3 127.1(5) . .
O5 C19 C2 117.5(4) . .
O3 C19 C2 115.3(4) . .
O4 C20 O1 123.6(4) . .
O4 C20 C6 117.6(4) . .
O1 C20 C6 118.7(4) . .
O2 C21 O7 120.1(5) . .
O2 C21 C16 118.5(5) . .
O7 C21 C16 121.3(5) . .
N1 C22 H22A 109.5 . .
N1 C22 H22B 109.5 . .
H22A C22 H22B 109.5 . .
N1 C22 H22C 109.5 . .
H22A C22 H22C 109.5 . .
H22B C22 H22C 109.5 . .
N1 C23 H23A 109.5 . .
N1 C23 H23B 109.5 . .
H23A C23 H23B 109.5 . .
N1 C23 H23C 109.5 . .
H23A C23 H23C 109.5 . .
H23B C23 H23C 109.5 . .
O6 C24 N1 118.0(7) . .
O6 C24 H24 121.0 . .
N1 C24 H24 121.0 . .
C25 N2 C25 109.1(13) 2 .
C25 N2 H2N 125.4 2 .
C25 N2 H2N 125.4 . .
N2 C25 H25A 109.8 . .
N2 C25 H25B 110.1 . .
H25A C25 H25B 108.3 . .
N2 C25 H25C 109.7 . .
H25A C25 H25C 109.3 . .
H25B C25 H25C 109.6 . .

loop_
_geom_bond_atom_site_label_1
_geom_bond_atom_site_label_2
_geom_bond_distance
_geom_bond_site_symmetry_2
Zn1 O3 1.951(3) 5_556
Zn1 O2 1.979(4) 4
Zn1 O4 1.981(4) 5_566
Zn1 O1 2.030(4) .
Zn2 O5 2.109(4) .
Zn2 O5 2.109(4) 7_446
Zn2 O6 2.112(4) .
Zn2 O6 2.112(4) 7_446
Zn2 O7 2.157(4) 8_446
Zn2 O7 2.157(4) 2
O1 C20 1.258(6) .
O2 C21 1.256(7) .
O2 Zn1 1.979(4) 4_545
O3 C19 1.253(6) .
O3 Zn1 1.951(3) 5_556
O4 C20 1.245(6) .
O4 Zn1 1.981(4) 5_566
O5 C19 1.199(6) .
O6 C24 1.252(9) .
O7 C21 1.261(7) .
O7 Zn2 2.157(4) 2
N1 C24 1.352(7) .
N1 C22 1.359(7) .
N1 C23 1.357(7) .
C1 C6 1.374(7) .
C1 C2 1.382(6) .
C1 H1 0.9300 .
C2 C3 1.371(7) .
C2 C19 1.524(6) .
C3 C4 1.412(7) .
C3 H3 0.9300 .
C4 C5 1.417(7) .
C4 C7 1.471(7) .
C5 C6 1.351(7) .
C5 H5 0.9300 .
C6 C20 1.500(7) .
C7 C8 1.390(7) .
C7 C12 1.395(7) .
C8 C9 1.380(8) .
C8 H8 0.9300 .
C9 C10 1.384(8) .
C9 H9 0.9300 .
C10 C11 1.409(8) .
C10 C13 1.465(8) .
C11 C12 1.368(8) .
C11 H11 0.9300 .
C12 H12 0.9300 .
C13 C18 1.385(8) .
C13 C14 1.386(8) .
C14 C15 1.381(8) .
C14 H14 0.9300 .
C15 C16 1.379(8) .
C15 H15 0.9300 .
C16 C17 1.369(8) .
C16 C21 1.476(8) .
C17 C18 1.378(8) .
C17 H17 0.9300 .
C18 H18 0.9300 .
C22 H22A 0.9600 .
C22 H22B 0.9600 .
C22 H22C 0.9600 .
C23 H23A 0.9600 .
C23 H23B 0.9600 .
C23 H23C 0.9600 .
C24 H24 0.9300 .
N2 C25 1.299(8) 2
N2 C25 1.299(8) .
N2 H2N 0.9240 .
C25 H25A 0.9685 .
C25 H25B 0.9656 .
C25 H25C 0.9530 .
